data_7117611
loop_
_publ_author_name
'Sarkar, Satavisha'
'Khan, Abu T.'

_publ_section_title
;
 Beyond conventional routes, an unprecedented metal-free chemoselective
 synthesis of anthranilate esters via a multicomponent reaction (MCR)
 strategy.
;
_journal_issue 63
_journal_name_full 'Chemical communications (Cambridge, England)'
_journal_page_first 12673
_journal_page_last 12676
_journal_paper_doi 10.1039/c5cc03369a
_journal_volume 51
_journal_year 2015
_chemical_formula_moiety 'C12 H9 F6 N O4'
_chemical_formula_sum 'C12 H9 F6 N O4'
_chemical_formula_weight 345.20
_chemical_name_systematic
; 
 ? 
;
_space_group_IT_number 14
_symmetry_cell_setting monoclinic
_symmetry_space_group_name_Hall '-P 2ybc'
_symmetry_space_group_name_H-M 'P 1 21/c 1'
_atom_sites_solution_hydrogens geom
_atom_sites_solution_primary direct
_atom_sites_solution_secondary difmap
_audit_creation_method SHELXL-97
_audit_update_record
;
2015-03-16 deposited with the CCDC.
2015-06-10 downloaded from the CCDC.
;
_cell_angle_alpha 90.00
_cell_angle_beta 100.660(4)
_cell_angle_gamma 90.00
_cell_formula_units_Z 4
_cell_length_a 13.0242(6)
_cell_length_b 13.3563(6)
_cell_length_c 8.2205(3)
_cell_measurement_temperature 293(2)
_cell_volume 1405.32(11)
_computing_cell_refinement 'Bruker SMART'
_computing_data_collection 'Bruker SMART'
_computing_data_reduction 'Bruker SAINT'
_computing_molecular_graphics 'Bruker SHELXTL'
_computing_publication_material 'Bruker SHELXTL'
_computing_structure_refinement 'SHELXL-97 (Sheldrick, 1997)'
_computing_structure_solution 'SHELXS-97 (Sheldrick, 1990)'
_diffrn_ambient_temperature 293(2)
_diffrn_measured_fraction_theta_full 0.999
_diffrn_measured_fraction_theta_max 0.999
_diffrn_measurement_device_type 'CCD area detector'
_diffrn_measurement_method 'phi and omega scans'
_diffrn_radiation_monochromator graphite
_diffrn_radiation_source 'fine-focus sealed tube'
_diffrn_radiation_type MoK\a
_diffrn_radiation_wavelength 0.71073
_diffrn_reflns_av_R_equivalents 0.0185
_diffrn_reflns_av_sigmaI/netI 0.0231
_diffrn_reflns_limit_h_max 15
_diffrn_reflns_limit_h_min -15
_diffrn_reflns_limit_k_max 15
_diffrn_reflns_limit_k_min -15
_diffrn_reflns_limit_l_max 6
_diffrn_reflns_limit_l_min -9
_diffrn_reflns_number 5646
_diffrn_reflns_theta_full 25.00
_diffrn_reflns_theta_max 25.00
_diffrn_reflns_theta_min 2.95
_exptl_absorpt_coefficient_mu 0.171
_exptl_absorpt_correction_T_max 0.960
_exptl_absorpt_correction_T_min 0.948
_exptl_absorpt_correction_type multi-scan
_exptl_absorpt_process_details SADABS
_exptl_crystal_colour colorless
_exptl_crystal_density_diffrn 1.632
_exptl_crystal_density_method 'not measured'
_exptl_crystal_description block
_exptl_crystal_F_000 696
_exptl_crystal_size_max 0.32
_exptl_crystal_size_mid 0.26
_exptl_crystal_size_min 0.24
_refine_diff_density_max 0.366
_refine_diff_density_min -0.285
_refine_diff_density_rms 0.057
_refine_ls_extinction_method none
_refine_ls_goodness_of_fit_ref 1.078
_refine_ls_hydrogen_treatment constr
_refine_ls_matrix_type full
_refine_ls_number_parameters 208
_refine_ls_number_reflns 2472
_refine_ls_number_restraints 0
_refine_ls_restrained_S_all 1.078
_refine_ls_R_factor_all 0.0986
_refine_ls_R_factor_gt 0.0725
_refine_ls_shift/su_max 0.000
_refine_ls_shift/su_mean 0.000
_refine_ls_structure_factor_coef Fsqd
_refine_ls_weighting_details 'calc w=1/[\s^2^(Fo^2^)+(0.0916P)^2^+0.9468P] where P=(Fo^2^+2Fc^2^)/3'
_refine_ls_weighting_scheme calc
_refine_ls_wR_factor_gt 0.1985
_refine_ls_wR_factor_ref 0.2215
_reflns_number_gt 1634
_reflns_number_total 2472
_reflns_threshold_expression >2sigma(I)
_cod_data_source_file c5cc03369a2.cif
_cod_data_source_block satavisha
_cod_original_cell_volume 1405.31(10)
_cod_database_code 7117611

loop_
_symmetry_equiv_pos_as_xyz
'x, y, z'
'-x, y+1/2, -z+1/2'
'-x, -y, -z'
'x, -y-1/2, z-1/2'

loop_
_atom_site_label
_atom_site_type_symbol
_atom_site_fract_x
_atom_site_fract_y
_atom_site_fract_z
_atom_site_U_iso_or_equiv
_atom_site_adp_type
_atom_site_occupancy
_atom_site_symmetry_multiplicity
_atom_site_calc_flag
_atom_site_refinement_flags
O1 O 0.4222(2) 0.62515(19) 0.6834(3) 0.0699(7) Uani 1 1 d .
O4 O 0.73333(19) 0.6400(2) 0.7900(3) 0.0794(8) Uani 1 1 d .
O2 O 0.2781(2) 0.6224(3) 0.4919(3) 0.0940(10) Uani 1 1 d .
F6 F 0.9573(2) 0.5929(3) 1.0892(4) 0.1212(11) Uani 1 1 d .
F4 F 0.8321(3) 0.4967(3) 1.0008(5) 0.1668(17) Uani 1 1 d .
O3 O 0.7726(2) 0.6310(3) 0.5357(4) 0.0974(10) Uani 1 1 d .
N1 N 0.6040(2) 0.6344(2) 0.5772(3) 0.0604(8) Uani 1 1 d .
H1 H 0.5692 0.6377 0.6564 0.072 Uiso 1 1 calc R
F1 F 0.0547(2) 0.6455(3) 0.6672(5) 0.1541(15) Uani 1 1 d .
C6 C 0.4353(3) 0.6242(2) 0.3960(4) 0.0533(8) Uani 1 1 d .
C1 C 0.5446(3) 0.6296(2) 0.4167(4) 0.0528(8) Uani 1 1 d .
F5 F 0.8032(3) 0.6270(3) 1.1211(4) 0.1487(15) Uani 1 1 d .
C7 C 0.3820(3) 0.6239(2) 0.5397(4) 0.0574(8) Uani 1 1 d .
C10 C 0.7081(3) 0.6347(3) 0.6227(4) 0.0638(9) Uani 1 1 d .
C2 C 0.5907(3) 0.6297(3) 0.2762(4) 0.0649(9) Uani 1 1 d .
H2 H 0.6629 0.6349 0.2878 0.078 Uiso 1 1 calc R
C12 C 0.8583(3) 0.5907(4) 1.0153(6) 0.0855(12) Uani 1 1 d .
F3 F 0.1160(5) 0.7434(5) 0.5098(8) 0.248(3) Uani 1 1 d .
C5 C 0.3767(3) 0.6169(3) 0.2365(4) 0.0660(10) Uani 1 1 d .
H5 H 0.3042 0.6128 0.2219 0.079 Uiso 1 1 calc R
C4 C 0.4240(4) 0.6157(3) 0.1002(4) 0.0758(11) Uani 1 1 d .
H4 H 0.3841 0.6105 -0.0057 0.091 Uiso 1 1 calc R
C3 C 0.5305(4) 0.6223(3) 0.1220(4) 0.0717(11) Uani 1 1 d .
H3 H 0.5626 0.6217 0.0298 0.086 Uiso 1 1 calc R
C9 C 0.1162(4) 0.6504(6) 0.5573(7) 0.1102(17) Uani 1 1 d .
C11 C 0.8416(3) 0.6442(4) 0.8599(5) 0.0866(13) Uani 1 1 d .
H11A H 0.8637 0.7133 0.8780 0.104 Uiso 1 1 calc R
H11B H 0.8821 0.6138 0.7851 0.104 Uiso 1 1 calc R
F2 F 0.0722(3) 0.6064(6) 0.4256(6) 0.237(3) Uani 1 1 d .
C8 C 0.2186(3) 0.6160(4) 0.6210(5) 0.0985(16) Uani 1 1 d .
H8A H 0.2165 0.5472 0.6583 0.118 Uiso 1 1 calc R
H8B H 0.2504 0.6569 0.7143 0.118 Uiso 1 1 calc R

loop_
_atom_site_aniso_label
_atom_site_aniso_U_11
_atom_site_aniso_U_22
_atom_site_aniso_U_33
_atom_site_aniso_U_23
_atom_site_aniso_U_13
_atom_site_aniso_U_12
O1 0.0672(16) 0.0972(19) 0.0461(14) 0.0048(12) 0.0127(12) 0.0007(12)
O4 0.0522(14) 0.130(2) 0.0554(15) 0.0029(14) 0.0096(11) 0.0022(13)
O2 0.0618(17) 0.168(3) 0.0524(15) 0.0117(16) 0.0119(12) 0.0027(16)
F6 0.0709(16) 0.179(3) 0.102(2) 0.0056(19) -0.0139(14) -0.0041(17)
F4 0.137(3) 0.126(3) 0.205(4) 0.042(3) -0.053(3) -0.027(2)
O3 0.0695(18) 0.157(3) 0.0706(19) 0.0000(18) 0.0270(15) 0.0040(17)
N1 0.0587(17) 0.0770(19) 0.0477(15) -0.0019(13) 0.0156(13) 0.0017(13)
F1 0.0782(19) 0.262(5) 0.133(3) -0.007(3) 0.0490(19) 0.018(2)
C6 0.068(2) 0.0497(17) 0.0438(17) 0.0002(13) 0.0141(15) -0.0023(14)
C1 0.068(2) 0.0456(16) 0.0454(17) -0.0007(14) 0.0132(15) 0.0011(14)
F5 0.116(2) 0.256(4) 0.082(2) 0.006(2) 0.0398(18) 0.023(2)
C7 0.061(2) 0.0601(19) 0.052(2) 0.0025(15) 0.0112(16) 0.0011(15)
C10 0.063(2) 0.073(2) 0.057(2) 0.0038(17) 0.0157(17) 0.0058(16)
C2 0.080(2) 0.064(2) 0.056(2) -0.0003(16) 0.0254(18) -0.0016(17)
C12 0.056(2) 0.115(4) 0.082(3) 0.003(3) 0.002(2) -0.003(2)
F3 0.277(7) 0.245(6) 0.257(7) 0.104(6) 0.138(6) 0.146(5)
C5 0.075(2) 0.071(2) 0.050(2) 0.0002(16) 0.0054(17) -0.0074(17)
C4 0.102(3) 0.081(3) 0.0424(19) -0.0052(17) 0.0094(19) -0.008(2)
C3 0.101(3) 0.072(2) 0.047(2) -0.0046(17) 0.027(2) -0.003(2)
C9 0.088(4) 0.158(5) 0.087(4) 0.009(4) 0.021(3) 0.018(3)
C11 0.051(2) 0.141(4) 0.067(2) 0.008(2) 0.0074(18) -0.007(2)
F2 0.083(2) 0.498(11) 0.120(3) -0.083(4) -0.009(2) -0.029(4)
C8 0.064(2) 0.171(5) 0.064(2) 0.019(3) 0.020(2) 0.012(3)

loop_
_atom_type_symbol
_atom_type_description
_atom_type_scat_dispersion_real
_atom_type_scat_dispersion_imag
_atom_type_scat_source
C C 0.0033 0.0016 'International Tables Vol C Tables 4.2.6.8 and 6.1.1.4'
H H 0.0000 0.0000 'International Tables Vol C Tables 4.2.6.8 and 6.1.1.4'
N N 0.0061 0.0033 'International Tables Vol C Tables 4.2.6.8 and 6.1.1.4'
O O 0.0106 0.0060 'International Tables Vol C Tables 4.2.6.8 and 6.1.1.4'
F F 0.0171 0.0103 'International Tables Vol C Tables 4.2.6.8 and 6.1.1.4'

loop_
_geom_angle_atom_site_label_1
_geom_angle_atom_site_label_2
_geom_angle_atom_site_label_3
_geom_angle
C10 O4 C11 116.6(3)
C7 O2 C8 116.2(3)
C10 N1 C1 128.1(3)
C5 C6 C1 119.0(3)
C5 C6 C7 119.7(3)
C1 C6 C7 121.3(3)
C2 C1 N1 122.1(3)
C2 C1 C6 118.8(3)
N1 C1 C6 119.2(3)
O1 C7 O2 121.5(3)
O1 C7 C6 127.1(3)
O2 C7 C6 111.4(3)
O3 C10 N1 128.2(4)
O3 C10 O4 122.8(3)
N1 C10 O4 109.0(3)
C3 C2 C1 120.4(4)
F4 C12 F5 104.5(4)
F4 C12 F6 106.3(4)
F5 C12 F6 107.1(4)
F4 C12 C11 113.7(4)
F5 C12 C11 113.0(4)
F6 C12 C11 111.7(4)
C4 C5 C6 121.2(4)
C3 C4 C5 119.3(4)
C2 C3 C4 121.4(3)
F2 C9 F3 102.1(6)
F2 C9 F1 109.1(5)
F3 C9 F1 106.6(5)
F2 C9 C8 114.2(6)
F3 C9 C8 111.7(6)
F1 C9 C8 112.4(5)
O4 C11 C12 108.3(3)
C9 C8 O2 108.0(4)

loop_
_geom_bond_atom_site_label_1
_geom_bond_atom_site_label_2
_geom_bond_distance
O1 C7 1.201(4)
O4 C10 1.356(4)
O4 C11 1.422(4)
O2 C7 1.338(4)
O2 C8 1.427(5)
F6 C12 1.320(5)
F4 C12 1.301(5)
O3 C10 1.201(4)
N1 C10 1.338(4)
N1 C1 1.402(4)
F1 C9 1.315(6)
C6 C5 1.394(5)
C6 C1 1.404(5)
C6 C7 1.476(4)
C1 C2 1.398(5)
F5 C12 1.318(5)
C2 C3 1.365(5)
C12 C11 1.445(6)
F3 C9 1.302(8)
C5 C4 1.375(5)
C4 C3 1.368(6)
C9 F2 1.271(7)
C9 C8 1.416(7)
